data_4310847
loop_
_publ_author_name
'Benny C. Chan'
'Zeric Hulvey'
'Kent D. Abney'
'Peter K. Dorhout'

_publ_section_title
;
 Synthesis and Characterization of AU2Se6 (A = K, Cs)
;
_journal_name_full 'Inorganic Chemistry'
_journal_page_first 2453
_journal_page_last 2455
_journal_paper_doi 10.1021/ic0353209
_journal_volume 43
_journal_year 2004
_chemical_formula_sum 'Cs Se6 U2'
_chemical_formula_weight 1082.73
_chemical_name_systematic
; 
 ? 
;
_space_group_IT_number 71
_symmetry_cell_setting orthorhombic
_symmetry_space_group_name_Hall '-I 2 2'
_symmetry_space_group_name_H-M 'I m m m'
_atom_sites_solution_hydrogens geom
_atom_sites_solution_primary direct
_atom_sites_solution_secondary difmap
_audit_creation_method SHELXL-97
_cell_angle_alpha 90.00
_cell_angle_beta 90.00
_cell_angle_gamma 90.00
_cell_formula_units_Z 2
_cell_length_a 4.046(2)
_cell_length_b 5.559(3)
_cell_length_c 24.237(12)
_cell_measurement_temperature 273(2)
_cell_volume 545.1(5)
_computing_cell_refinement 'Bruker SMART'
_computing_data_collection 'Bruker SMART'
_computing_data_reduction 'Bruker SAINT'
_computing_molecular_graphics 'Bruker SHELXTL'
_computing_publication_material 'Bruker SHELXTL'
_computing_structure_refinement 'SHELXL-97 (Sheldrick, 1997)'
_computing_structure_solution 'SHELXS-97 (Sheldrick, 1990)'
_diffrn_ambient_temperature 273(2)
_diffrn_measured_fraction_theta_full 0.992
_diffrn_measured_fraction_theta_max 0.992
_diffrn_measurement_device_type 'CCD area detector'
_diffrn_measurement_method 'phi and omega scans'
_diffrn_radiation_monochromator graphite
_diffrn_radiation_source 'fine-focus sealed tube'
_diffrn_radiation_type MoK\a
_diffrn_radiation_wavelength 0.71073
_diffrn_reflns_av_R_equivalents 0.0910
_diffrn_reflns_av_sigmaI/netI 0.0603
_diffrn_reflns_limit_h_max 4
_diffrn_reflns_limit_h_min -4
_diffrn_reflns_limit_k_max 6
_diffrn_reflns_limit_k_min -6
_diffrn_reflns_limit_l_max 25
_diffrn_reflns_limit_l_min -25
_diffrn_reflns_number 1489
_diffrn_reflns_theta_full 23.19
_diffrn_reflns_theta_max 23.19
_diffrn_reflns_theta_min 3.36
_exptl_absorpt_coefficient_mu 52.919
_exptl_absorpt_correction_type none
_exptl_crystal_colour black
_exptl_crystal_density_diffrn 6.596
_exptl_crystal_density_meas 0
_exptl_crystal_density_method 'not measured'
_exptl_crystal_description block
_exptl_crystal_F_000 886
_exptl_crystal_size_max 0.20
_exptl_crystal_size_mid 0.20
_exptl_crystal_size_min 0.20
_refine_diff_density_max 4.329
_refine_diff_density_min -2.871
_refine_diff_density_rms 0.578
_refine_ls_extinction_method none
_refine_ls_goodness_of_fit_ref 1.206
_refine_ls_hydrogen_treatment mixed
_refine_ls_matrix_type full
_refine_ls_number_parameters 22
_refine_ls_number_reflns 262
_refine_ls_number_restraints 0
_refine_ls_restrained_S_all 1.206
_refine_ls_R_factor_all 0.0524
_refine_ls_R_factor_gt 0.0500
_refine_ls_shift/su_max 0.197
_refine_ls_shift/su_mean 0.044
_refine_ls_structure_factor_coef Fsqd
_refine_ls_weighting_details 'calc w=1/[\s^2^(Fo^2^)+(0.0783P)^2^+0.0000P] where P=(Fo^2^+2Fc^2^)/3'
_refine_ls_weighting_scheme calc
_refine_ls_wR_factor_gt 0.1279
_refine_ls_wR_factor_ref 0.1298
_reflns_number_gt 245
_reflns_number_total 262
_reflns_threshold_expression >2sigma(I)
_cod_data_source_file ic0353209si20031113_040055.cif
_cod_data_source_block sad
_cod_depositor_comments
;
The following automatic conversions were performed:
'_symmetry_cell_setting' value 'Orthorhombic' changed to 'orthorhombic'
according to '/home/saulius/struct/CIF-dictionaries/cif_core.dic'
dictionary named 'cif_core.dic' version 2.4.1 from 2010-06-29.

Automatic conversion script
Id: cif_fix_enum 1527 2010-12-29 10:47:43Z saulius 
;
_cod_database_code 4310847

loop_
_symmetry_equiv_pos_as_xyz
'x, y, z'
'-x, -y, z'
'-x, y, -z'
'x, -y, -z'
'x+1/2, y+1/2, z+1/2'
'-x+1/2, -y+1/2, z+1/2'
'-x+1/2, y+1/2, -z+1/2'
'x+1/2, -y+1/2, -z+1/2'
'-x, -y, -z'
'x, y, -z'
'x, -y, z'
'-x, y, z'
'-x+1/2, -y+1/2, -z+1/2'
'x+1/2, y+1/2, -z+1/2'
'x+1/2, -y+1/2, z+1/2'
'-x+1/2, y+1/2, z+1/2'

loop_
_atom_site_label
_atom_site_type_symbol
_atom_site_fract_x
_atom_site_fract_y
_atom_site_fract_z
_atom_site_U_iso_or_equiv
_atom_site_adp_type
_atom_site_occupancy
_atom_site_symmetry_multiplicity
_atom_site_calc_flag
_atom_site_refinement_flags
_atom_site_disorder_assembly
_atom_site_disorder_group
U1 U 0.5000 0.0000 0.31374(5) 0.0133(7) Uani 1 4 d S . .
Se1 Se 0.0000 0.0000 0.22828(15) 0.0127(9) Uani 1 4 d S . .
Se2 Se 0.0000 0.2397(5) 0.38108(11) 0.0225(8) Uani 1 2 d S . .
Cs2 Cs -0.5000 0.5000 0.5000 0.094(4) Uani 0.704(15) 8 d SP . .
Cs1 Cs -0.5000 0.0000 0.5000 0.087(8) Uani 0.296(15) 8 d SP . .

loop_
_atom_site_aniso_label
_atom_site_aniso_U_11
_atom_site_aniso_U_22
_atom_site_aniso_U_33
_atom_site_aniso_U_23
_atom_site_aniso_U_13
_atom_site_aniso_U_12
U1 0.0115(9) 0.0137(9) 0.0147(11) 0.000 0.000 0.000
Se1 0.0148(17) 0.0125(18) 0.011(2) 0.000 0.000 0.000
Se2 0.0151(13) 0.0351(15) 0.0173(19) -0.0041(13) 0.000 0.000
Cs2 0.128(8) 0.118(8) 0.035(5) 0.000 0.000 0.000
Cs1 0.122(18) 0.083(14) 0.056(14) 0.000 0.000 0.000

loop_
_atom_type_symbol
_atom_type_description
_atom_type_scat_dispersion_real
_atom_type_scat_dispersion_imag
_atom_type_scat_source
Se Se -0.0929 2.2259 'International Tables Vol C Tables 4.2.6.8 and 6.1.1.4'
Cs Cs -0.3680 2.1192 'International Tables Vol C Tables 4.2.6.8 and 6.1.1.4'
U U -9.6767 9.6646 'International Tables Vol C Tables 4.2.6.8 and 6.1.1.4'

loop_
_geom_angle_atom_site_label_1
_geom_angle_atom_site_label_2
_geom_angle_atom_site_label_3
_geom_angle
_geom_angle_site_symmetry_1
_geom_angle_site_symmetry_3
_geom_angle_publ_flag
Se1 U1 Se1 88.65(12) . 1_655 ?
Se1 U1 Se2 152.09(6) . 1_655 ?
Se1 U1 Se2 85.17(8) 1_655 1_655 ?
Se1 U1 Se2 152.09(6) . 2_655 ?
Se1 U1 Se2 85.17(8) 1_655 2_655 ?
Se2 U1 Se2 54.27(11) 1_655 2_655 ?
Se1 U1 Se2 85.17(8) . 2 ?
Se1 U1 Se2 152.09(6) 1_655 2 ?
Se2 U1 Se2 112.06(11) 1_655 2 ?
Se2 U1 Se2 87.68(9) 2_655 2 ?
Se1 U1 Se2 85.17(8) . . ?
Se1 U1 Se2 152.09(6) 1_655 . ?
Se2 U1 Se2 87.68(9) 1_655 . ?
Se2 U1 Se2 112.06(11) 2_655 . ?
Se2 U1 Se2 54.27(11) 2 . ?
Se1 U1 Se1 75.75(4) . 13_545 ?
Se1 U1 Se1 75.75(4) 1_655 13_545 ?
Se2 U1 Se1 128.35(6) 1_655 13_545 ?
Se2 U1 Se1 76.35(7) 2_655 13_545 ?
Se2 U1 Se1 76.35(7) 2 13_545 ?
Se2 U1 Se1 128.35(6) . 13_545 ?
Se1 U1 Se1 75.75(4) . 13 ?
Se1 U1 Se1 75.75(4) 1_655 13 ?
Se2 U1 Se1 76.35(7) 1_655 13 ?
Se2 U1 Se1 128.35(6) 2_655 13 ?
Se2 U1 Se1 128.35(6) 2 13 ?
Se2 U1 Se1 76.35(7) . 13 ?
Se1 U1 Se1 139.75(14) 13_545 13 ?
Se1 U1 U1 134.32(6) . 1_655 ?
Se1 U1 U1 45.68(6) 1_655 1_655 ?
Se2 U1 U1 46.16(4) 1_655 1_655 ?
Se2 U1 U1 46.16(4) 2_655 1_655 ?
Se2 U1 U1 133.84(4) 2 1_655 ?
Se2 U1 U1 133.84(4) . 1_655 ?
Se1 U1 U1 90.0 13_545 1_655 ?
Se1 U1 U1 90.0 13 1_655 ?
Se1 U1 U1 45.68(6) . 1_455 ?
Se1 U1 U1 134.32(6) 1_655 1_455 ?
Se2 U1 U1 133.84(4) 1_655 1_455 ?
Se2 U1 U1 133.84(4) 2_655 1_455 ?
Se2 U1 U1 46.16(4) 2 1_455 ?
Se2 U1 U1 46.16(4) . 1_455 ?
Se1 U1 U1 90.0 13_545 1_455 ?
Se1 U1 U1 90.0 13 1_455 ?
U1 U1 U1 180.0 1_655 1_455 ?
Se1 U1 Cs1 135.68(6) . 1_655 ?
Se1 U1 Cs1 135.68(6) 1_655 1_655 ?
Se2 U1 Cs1 56.03(6) 1_655 1_655 ?
Se2 U1 Cs1 56.03(6) 2_655 1_655 ?
Se2 U1 Cs1 56.03(6) 2 1_655 ?
Se2 U1 Cs1 56.03(6) . 1_655 ?
Se1 U1 Cs1 110.12(7) 13_545 1_655 ?
Se1 U1 Cs1 110.12(7) 13 1_655 ?
U1 U1 Cs1 90.0 1_655 1_655 ?
U1 U1 Cs1 90.0 1_455 1_655 ?
U1 Se1 U1 88.65(12) . 1_455 ?
U1 Se1 U1 104.25(4) . 13_545 ?
U1 Se1 U1 104.25(4) 1_455 13_545 ?
U1 Se1 U1 104.25(4) . 13 ?
U1 Se1 U1 104.25(4) 1_455 13 ?
U1 Se1 U1 139.75(14) 13_545 13 ?
Se2 Se2 U1 62.86(5) 2 1_455 ?
Se2 Se2 U1 62.86(5) 2 . ?
U1 Se2 U1 87.68(9) 1_455 . ?
Se2 Se2 Cs1 69.28(4) 2 1_655 ?
U1 Se2 Cs1 129.68(9) 1_455 1_655 ?
U1 Se2 Cs1 83.92(6) . 1_655 ?
Se2 Se2 Cs1 69.28(4) 2 . ?
U1 Se2 Cs1 83.92(6) 1_455 . ?
U1 Se2 Cs1 129.68(9) . . ?
Cs1 Se2 Cs1 65.01(6) 1_655 . ?
Se2 Se2 Cs2 112.34(4) 2 1_655 ?
U1 Se2 Cs2 164.68(8) 1_455 1_655 ?
U1 Se2 Cs2 103.20(4) . 1_655 ?
Cs1 Se2 Cs2 43.06(4) 1_655 1_655 ?
Cs1 Se2 Cs2 80.82(7) . 1_655 ?
Se2 Se2 Cs2 112.34(4) 2 . ?
U1 Se2 Cs2 103.20(4) 1_455 . ?
U1 Se2 Cs2 164.68(8) . . ?
Cs1 Se2 Cs2 80.82(7) 1_655 . ?
Cs1 Se2 Cs2 43.06(4) . . ?
Cs2 Se2 Cs2 64.20(6) 1_655 . ?
Cs1 Cs2 Cs1 180.0 1_565 . ?
Cs1 Cs2 Se2 67.66(4) 1_565 9_566 ?
Cs1 Cs2 Se2 112.34(4) . 9_566 ?
Cs1 Cs2 Se2 112.34(4) 1_565 10_556 ?
Cs1 Cs2 Se2 67.66(4) . 10_556 ?
Se2 Cs2 Se2 44.68(9) 9_566 10_556 ?
Cs1 Cs2 Se2 67.66(4) 1_565 9_466 ?
Cs1 Cs2 Se2 112.34(4) . 9_466 ?
Se2 Cs2 Se2 64.20(6) 9_566 9_466 ?
Se2 Cs2 Se2 81.59(8) 10_556 9_466 ?
Cs1 Cs2 Se2 112.34(4) 1_565 1_455 ?
Cs1 Cs2 Se2 67.66(4) . 1_455 ?
Se2 Cs2 Se2 180.0 9_566 1_455 ?
Se2 Cs2 Se2 135.32(9) 10_556 1_455 ?
Se2 Cs2 Se2 115.80(6) 9_466 1_455 ?
Cs1 Cs2 Se2 112.34(4) 1_565 10_456 ?
Cs1 Cs2 Se2 67.66(4) . 10_456 ?
Se2 Cs2 Se2 81.59(8) 9_566 10_456 ?
Se2 Cs2 Se2 64.20(6) 10_556 10_456 ?
Se2 Cs2 Se2 44.68(9) 9_466 10_456 ?
Se2 Cs2 Se2 98.41(8) 1_455 10_456 ?
Cs1 Cs2 Se2 112.34(4) 1_565 . ?
Cs1 Cs2 Se2 67.66(4) . . ?
Se2 Cs2 Se2 115.80(6) 9_566 . ?
Se2 Cs2 Se2 98.41(8) 10_556 . ?
Se2 Cs2 Se2 180.00(5) 9_466 . ?
Se2 Cs2 Se2 64.20(6) 1_455 . ?
Se2 Cs2 Se2 135.32(9) 10_456 . ?
Cs1 Cs2 Se2 67.66(4) 1_565 2_465 ?
Cs1 Cs2 Se2 112.34(4) . 2_465 ?
Se2 Cs2 Se2 135.32(9) 9_566 2_465 ?
Se2 Cs2 Se2 180.0 10_556 2_465 ?
Se2 Cs2 Se2 98.41(8) 9_466 2_465 ?
Se2 Cs2 Se2 44.68(9) 1_455 2_465 ?
Se2 Cs2 Se2 115.80(6) 10_456 2_465 ?
Se2 Cs2 Se2 81.59(8) . 2_465 ?
Cs1 Cs2 Se2 67.66(4) 1_565 2_565 ?
Cs1 Cs2 Se2 112.34(4) . 2_565 ?
Se2 Cs2 Se2 98.41(8) 9_566 2_565 ?
Se2 Cs2 Se2 115.80(6) 10_556 2_565 ?
Se2 Cs2 Se2 135.32(9) 9_466 2_565 ?
Se2 Cs2 Se2 81.59(8) 1_455 2_565 ?
Se2 Cs2 Se2 180.0 10_456 2_565 ?
Se2 Cs2 Se2 44.68(9) . 2_565 ?
Se2 Cs2 Se2 64.20(6) 2_465 2_565 ?
Cs1 Cs2 Cs2 90.0 1_565 1_655 ?
Cs1 Cs2 Cs2 90.0 . 1_655 ?
Se2 Cs2 Cs2 57.90(3) 9_566 1_655 ?
Se2 Cs2 Cs2 57.90(3) 10_556 1_655 ?
Se2 Cs2 Cs2 122.10(3) 9_466 1_655 ?
Se2 Cs2 Cs2 122.10(3) 1_455 1_655 ?
Se2 Cs2 Cs2 122.10(3) 10_456 1_655 ?
Se2 Cs2 Cs2 57.90(3) . 1_655 ?
Se2 Cs2 Cs2 122.10(3) 2_465 1_655 ?
Se2 Cs2 Cs2 57.90(3) 2_565 1_655 ?
Cs1 Cs2 Cs2 90.0 1_565 1_455 ?
Cs1 Cs2 Cs2 90.0 . 1_455 ?
Se2 Cs2 Cs2 122.10(3) 9_566 1_455 ?
Se2 Cs2 Cs2 122.10(3) 10_556 1_455 ?
Se2 Cs2 Cs2 57.90(3) 9_466 1_455 ?
Se2 Cs2 Cs2 57.90(3) 1_455 1_455 ?
Se2 Cs2 Cs2 57.90(3) 10_456 1_455 ?
Se2 Cs2 Cs2 122.10(3) . 1_455 ?
Se2 Cs2 Cs2 57.90(3) 2_465 1_455 ?
Se2 Cs2 Cs2 122.10(3) 2_565 1_455 ?
Cs2 Cs2 Cs2 180.0 1_655 1_455 ?
Cs2 Cs1 Cs2 180.0 1_545 . ?
Cs2 Cs1 Se2 110.72(4) 1_545 10_556 ?
Cs2 Cs1 Se2 69.28(4) . 10_556 ?
Cs2 Cs1 Se2 69.28(4) 1_545 9_556 ?
Cs2 Cs1 Se2 110.72(4) . 9_556 ?
Se2 Cs1 Se2 41.45(9) 10_556 9_556 ?
Cs2 Cs1 Se2 110.72(4) 1_545 10_456 ?
Cs2 Cs1 Se2 69.28(4) . 10_456 ?
Se2 Cs1 Se2 65.01(6) 10_556 10_456 ?
Se2 Cs1 Se2 80.09(7) 9_556 10_456 ?
Cs2 Cs1 Se2 69.28(4) 1_545 2_455 ?
Cs2 Cs1 Se2 110.72(4) . 2_455 ?
Se2 Cs1 Se2 180.0 10_556 2_455 ?
Se2 Cs1 Se2 138.55(9) 9_556 2_455 ?
Se2 Cs1 Se2 114.99(6) 10_456 2_455 ?
Cs2 Cs1 Se2 69.28(4) 1_545 9_456 ?
Cs2 Cs1 Se2 110.72(4) . 9_456 ?
Se2 Cs1 Se2 80.09(7) 10_556 9_456 ?
Se2 Cs1 Se2 65.01(6) 9_556 9_456 ?
Se2 Cs1 Se2 41.45(9) 10_456 9_456 ?
Se2 Cs1 Se2 99.91(7) 2_455 9_456 ?
Cs2 Cs1 Se2 110.72(4) 1_545 . ?
Cs2 Cs1 Se2 69.28(4) . . ?
Se2 Cs1 Se2 99.91(7) 10_556 . ?
Se2 Cs1 Se2 114.99(6) 9_556 . ?
Se2 Cs1 Se2 138.55(9) 10_456 . ?
Se2 Cs1 Se2 80.09(7) 2_455 . ?
Se2 Cs1 Se2 180.0 9_456 . ?
Cs2 Cs1 Se2 110.72(4) 1_545 1_455 ?
Cs2 Cs1 Se2 69.28(4) . 1_455 ?
Se2 Cs1 Se2 138.55(9) 10_556 1_455 ?
Se2 Cs1 Se2 180.0 9_556 1_455 ?
Se2 Cs1 Se2 99.91(7) 10_456 1_455 ?
Se2 Cs1 Se2 41.45(9) 2_455 1_455 ?
Se2 Cs1 Se2 114.99(6) 9_456 1_455 ?
Se2 Cs1 Se2 65.01(6) . 1_455 ?
Cs2 Cs1 Se2 69.28(4) 1_545 2 ?
Cs2 Cs1 Se2 110.72(4) . 2 ?
Se2 Cs1 Se2 114.99(6) 10_556 2 ?
Se2 Cs1 Se2 99.91(7) 9_556 2 ?
Se2 Cs1 Se2 180.00(5) 10_456 2 ?
Se2 Cs1 Se2 65.01(6) 2_455 2 ?
Se2 Cs1 Se2 138.55(9) 9_456 2 ?
Se2 Cs1 Se2 41.45(9) . 2 ?
Se2 Cs1 Se2 80.09(7) 1_455 2 ?
Cs2 Cs1 Cs1 90.0 1_545 1_655 ?
Cs2 Cs1 Cs1 90.0 . 1_655 ?
Se2 Cs1 Cs1 57.50(3) 10_556 1_655 ?
Se2 Cs1 Cs1 57.50(3) 9_556 1_655 ?
Se2 Cs1 Cs1 122.50(3) 10_456 1_655 ?
Se2 Cs1 Cs1 122.50(3) 2_455 1_655 ?
Se2 Cs1 Cs1 122.50(3) 9_456 1_655 ?
Se2 Cs1 Cs1 57.50(3) . 1_655 ?
Se2 Cs1 Cs1 122.50(3) 1_455 1_655 ?
Se2 Cs1 Cs1 57.50(3) 2 1_655 ?
Cs2 Cs1 Cs1 90.0 1_545 1_455 ?
Cs2 Cs1 Cs1 90.0 . 1_455 ?
Se2 Cs1 Cs1 122.50(3) 10_556 1_455 ?
Se2 Cs1 Cs1 122.50(3) 9_556 1_455 ?
Se2 Cs1 Cs1 57.50(3) 10_456 1_455 ?
Se2 Cs1 Cs1 57.50(3) 2_455 1_455 ?
Se2 Cs1 Cs1 57.50(3) 9_456 1_455 ?
Se2 Cs1 Cs1 122.50(3) . 1_455 ?
Se2 Cs1 Cs1 57.50(3) 1_455 1_455 ?
Se2 Cs1 Cs1 122.50(3) 2 1_455 ?
Cs1 Cs1 Cs1 180.0 1_655 1_455 ?

loop_
_geom_bond_atom_site_label_1
_geom_bond_atom_site_label_2
_geom_bond_distance
_geom_bond_site_symmetry_2
_geom_bond_publ_flag
U1 Se1 2.896(3) . ?
U1 Se1 2.896(3) 1_655 ?
U1 Se2 2.921(2) 1_655 ?
U1 Se2 2.921(2) 2_655 ?
U1 Se2 2.921(2) 2 ?
U1 Se2 2.921(2) . ?
U1 Se1 2.9601(19) 13_545 ?
U1 Se1 2.9601(19) 13 ?
U1 U1 4.046(2) 1_655 ?
U1 U1 4.046(2) 1_455 ?
U1 Cs1 4.514(3) 1_655 ?
Se1 U1 2.896(3) 1_455 ?
Se1 U1 2.9601(19) 13_545 ?
Se1 U1 2.9601(19) 13 ?
Se2 Se2 2.665(6) 2 ?
Se2 U1 2.921(2) 1_455 ?
Se2 Cs1 3.765(3) 1_655 ?
Se2 Cs1 3.765(3) . ?
Se2 Cs2 3.807(3) 1_655 ?
Se2 Cs2 3.807(3) . ?
Cs2 Cs1 2.7794(14) 1_565 ?
Cs2 Cs1 2.7794(14) . ?
Cs2 Se2 3.807(3) 9_566 ?
Cs2 Se2 3.807(3) 10_556 ?
Cs2 Se2 3.807(3) 9_466 ?
Cs2 Se2 3.807(3) 1_455 ?
Cs2 Se2 3.807(3) 10_456 ?
Cs2 Se2 3.807(3) 2_465 ?
Cs2 Se2 3.807(3) 2_565 ?
Cs2 Cs2 4.046(2) 1_655 ?
Cs2 Cs2 4.046(2) 1_455 ?
Cs1 Cs2 2.7794(14) 1_545 ?
Cs1 Se2 3.765(3) 10_556 ?
Cs1 Se2 3.765(3) 9_556 ?
Cs1 Se2 3.765(3) 10_456 ?
Cs1 Se2 3.765(3) 2_455 ?
Cs1 Se2 3.765(3) 9_456 ?
Cs1 Se2 3.765(3) 1_455 ?
Cs1 Se2 3.765(3) 2 ?
Cs1 Cs1 4.046(2) 1_655 ?
Cs1 Cs1 4.046(2) 1_455 ?
